data_1550902
loop_
_publ_author_name
'Li, Yuanming'
'Yagi, Akiko'
'Itami, Kenichiro'

_publ_section_title
;
 Synthesis of Sterically Hindered 4,5-Diarylphenanthrenes via
 Acid-catalyzed Bisannulation of Benzenediacetaldehydes with Alkynes
;
_journal_name_full 'Chemical Science'
_journal_paper_doi 10.1039/C9SC00334G
_journal_year 2019
_chemical_absolute_configuration unk
_chemical_formula_sum 'C38 H26'
_chemical_formula_weight 482.59
_space_group_crystal_system monoclinic
_space_group_IT_number 14
_space_group_name_Hall '-P 2yn'
_space_group_name_H-M_alt 'P 1 21/n 1'
_symmetry_cell_setting monoclinic
_symmetry_space_group_name_Hall '-P 2yn'
_symmetry_space_group_name_H-M 'P 1 21/n 1'
_atom_sites_solution_hydrogens geom
_audit_creation_method SHELXL-2016/6
_audit_update_record
;
2018-09-04 deposited with the CCDC.    2019-04-17 downloaded from the CCDC.
;
_cell_angle_alpha 90
_cell_angle_beta 101.3021(19)
_cell_angle_gamma 90
_cell_formula_units_Z 4
_cell_length_a 8.9305(2)
_cell_length_b 16.0425(3)
_cell_length_c 18.2272(3)
_cell_measurement_reflns_used 13416
_cell_measurement_temperature 123(2)
_cell_measurement_theta_max 27.7570
_cell_measurement_theta_min 2.2620
_cell_volume 2560.73(9)
_computing_cell_refinement 'CrysAlisPro 1.171.38.41 (Rigaku OD, 2015)'
_computing_data_collection 'CrysAlisPro 1.171.38.41 (Rigaku OD, 2015)'
_computing_data_reduction 'CrysAlisPro 1.171.38.41 (Rigaku OD, 2015)'
_computing_molecular_graphics 'Yadokari-XG 2009 (Wakita Nemoto et al., 2009)'
_computing_publication_material 'Yadokari-XG 2009 (Wakita,Nemoto et al., 2009)'
_computing_structure_refinement 'SHELXL-2016/6 (Sheldrick, 2016)'
_computing_structure_solution SIR97
_diffrn_ambient_temperature 123(2)
_diffrn_measured_fraction_theta_full 0.998
_diffrn_measured_fraction_theta_max 0.998
_diffrn_measurement_device_type 'dtrek-CrysAlisPro-abstract goniometer imported rigaku-d*trek images'
_diffrn_measurement_method '\w scans'
_diffrn_radiation_monochromator graphite
_diffrn_radiation_type MoK\a
_diffrn_radiation_wavelength 0.71073
_diffrn_reflns_av_R_equivalents 0.0266
_diffrn_reflns_av_unetI/netI 0.0175
_diffrn_reflns_Laue_measured_fraction_full 0.998
_diffrn_reflns_Laue_measured_fraction_max 0.998
_diffrn_reflns_limit_h_max 10
_diffrn_reflns_limit_h_min -10
_diffrn_reflns_limit_k_max 19
_diffrn_reflns_limit_k_min -18
_diffrn_reflns_limit_l_max 21
_diffrn_reflns_limit_l_min -21
_diffrn_reflns_number 22958
_diffrn_reflns_point_group_measured_fraction_full 0.998
_diffrn_reflns_point_group_measured_fraction_max 0.998
_diffrn_reflns_theta_full 24.998
_diffrn_reflns_theta_max 24.998
_diffrn_reflns_theta_min 2.279
_diffrn_source 'fine-focus sealed X-ray tube'
_exptl_absorpt_coefficient_mu 0.071
_exptl_absorpt_correction_T_max 1.00000
_exptl_absorpt_correction_T_min 0.84888
_exptl_absorpt_correction_type multi-scan
_exptl_absorpt_process_details
;
CrysAlisPro 1.171.38.41 (Rigaku Oxford Diffraction, 2015)
Empirical absorption correction using spherical harmonics,
 implemented in SCALE3 ABSPACK scaling algorithm.
;
_exptl_crystal_colour colorless
_exptl_crystal_density_diffrn 1.252
_exptl_crystal_description block
_exptl_crystal_F_000 1016
_exptl_crystal_size_max 0.150
_exptl_crystal_size_mid 0.100
_exptl_crystal_size_min 0.100
_refine_diff_density_max 0.160
_refine_diff_density_min -0.179
_refine_diff_density_rms 0.034
_refine_ls_extinction_method none
_refine_ls_goodness_of_fit_ref 1.041
_refine_ls_hydrogen_treatment constr
_refine_ls_matrix_type full
_refine_ls_number_parameters 343
_refine_ls_number_reflns 4498
_refine_ls_number_restraints 0
_refine_ls_restrained_S_all 1.041
_refine_ls_R_factor_all 0.0371
_refine_ls_R_factor_gt 0.0318
_refine_ls_shift/su_max 0.001
_refine_ls_shift/su_mean 0.000
_refine_ls_structure_factor_coef Fsqd
_refine_ls_weighting_details 'w=1/[\s^2^(Fo^2^)+(0.0438P)^2^+0.6568P] where P=(Fo^2^+2Fc^2^)/3'
_refine_ls_weighting_scheme calc
_refine_ls_wR_factor_gt 0.0814
_refine_ls_wR_factor_ref 0.0847
_reflns_Friedel_coverage 0.000
_reflns_number_gt 3965
_reflns_number_total 4498
_reflns_threshold_expression 'I > 2\s(I)'
_cod_data_source_file c9sc00334g2.cif
_cod_data_source_block 3t
_cod_original_sg_symbol_H-M 'P 21/n'
_cod_database_code 1550902
_shelx_shelxl_version_number 2016/6
_shelx_space_group_comment
;
The symmetry employed for this shelxl refinement is uniquely defined
by the following loop, which should always be used as a source of
symmetry information in preference to the above space-group names.
They are only intended as comments.
;
_shelx_estimated_absorpt_t_min 0.989
_shelx_estimated_absorpt_t_max 0.993

loop_
_space_group_symop_operation_xyz
'x, y, z'
'-x+1/2, y+1/2, -z+1/2'
'-x, -y, -z'
'x-1/2, -y-1/2, z-1/2'

loop_
_atom_site_label
_atom_site_type_symbol
_atom_site_fract_x
_atom_site_fract_y
_atom_site_fract_z
_atom_site_U_iso_or_equiv
_atom_site_adp_type
_atom_site_occupancy
_atom_site_site_symmetry_order
_atom_site_calc_flag
_atom_site_refinement_flags_posn
_atom_site_refinement_flags_adp
C1 C 0.64093(13) 0.08737(7) 0.12221(6) 0.0210(2) Uani 1 1 d . .
C2 C 0.68814(12) 0.07729(6) 0.19976(6) 0.0184(2) Uani 1 1 d . .
C3 C 0.58733(12) 0.03734(6) 0.24142(6) 0.0188(2) Uani 1 1 d . .
C4 C 0.61847(12) 0.02686(6) 0.32340(6) 0.0187(2) Uani 1 1 d . .
C5 C 0.69782(12) 0.08531(7) 0.37662(6) 0.0181(2) Uani 1 1 d . .
C6 C 0.73543(12) 0.06292(7) 0.45242(6) 0.0204(2) Uani 1 1 d . .
C7 C 0.69769(13) -0.01672(7) 0.47568(6) 0.0248(3) Uani 1 1 d . .
H1 H 0.736271 -0.034549 0.525500 0.030 Uiso 1 1 calc R U
C8 C 0.60601(13) -0.06840(7) 0.42702(6) 0.0260(3) Uani 1 1 d . .
H2 H 0.574718 -0.120250 0.444219 0.031 Uiso 1 1 calc R U
C9 C 0.55735(13) -0.04563(7) 0.35158(6) 0.0221(2) Uani 1 1 d . .
C10 C 0.43703(14) -0.09154(7) 0.30526(7) 0.0263(3) Uani 1 1 d . .
H3 H 0.397826 -0.140296 0.324295 0.032 Uiso 1 1 calc R U
C11 C 0.37920(13) -0.06627(7) 0.23521(7) 0.0259(3) Uani 1 1 d . .
H4 H 0.287556 -0.090513 0.208446 0.031 Uiso 1 1 calc R U
C12 C 0.45485(12) -0.00295(7) 0.20053(6) 0.0216(2) Uani 1 1 d . .
C13 C 0.40682(13) 0.01323(7) 0.12365(6) 0.0246(3) Uani 1 1 d . .
H5 H 0.312320 -0.008593 0.097656 0.030 Uiso 1 1 calc R U
C14 C 0.49502(13) 0.06008(7) 0.08611(6) 0.0241(3) Uani 1 1 d . .
H6 H 0.457721 0.074390 0.035236 0.029 Uiso 1 1 calc R U
C15 C 0.74138(13) 0.11871(7) 0.07134(6) 0.0228(2) Uani 1 1 d . .
C16 C 0.69167(14) 0.18408(8) 0.02222(6) 0.0284(3) Uani 1 1 d . .
H7 H 0.598621 0.211728 0.024491 0.034 Uiso 1 1 calc R U
C17 C 0.77668(16) 0.20926(8) -0.03003(7) 0.0346(3) Uani 1 1 d . .
H8 H 0.742015 0.254236 -0.062896 0.042 Uiso 1 1 calc R U
C18 C 0.91130(15) 0.16914(8) -0.03432(7) 0.0353(3) Uani 1 1 d . .
H9 H 0.968647 0.185855 -0.070535 0.042 Uiso 1 1 calc R U
C19 C 0.96251(15) 0.10436(8) 0.01441(7) 0.0337(3) Uani 1 1 d . .
H10 H 1.055816 0.077085 0.011928 0.040 Uiso 1 1 calc R U
C20 C 0.87820(14) 0.07909(8) 0.06683(6) 0.0278(3) Uani 1 1 d . .
H11 H 0.914004 0.034456 0.099891 0.033 Uiso 1 1 calc R U
C21 C 0.85109(12) 0.09489(7) 0.23464(6) 0.0191(2) Uani 1 1 d . .
C22 C 0.92383(13) 0.16929(7) 0.22259(6) 0.0232(2) Uani 1 1 d . .
H12 H 0.866677 0.213093 0.195292 0.028 Uiso 1 1 calc R U
C23 C 1.07879(14) 0.17975(8) 0.25015(7) 0.0293(3) Uani 1 1 d . .
H13 H 1.126985 0.230673 0.241694 0.035 Uiso 1 1 calc R U
C24 C 1.16380(14) 0.11634(8) 0.28996(7) 0.0316(3) Uani 1 1 d . .
H14 H 1.270183 0.123501 0.308195 0.038 Uiso 1 1 calc R U
C25 C 1.09307(13) 0.04258(8) 0.30303(7) 0.0270(3) Uani 1 1 d . .
H15 H 1.150621 -0.000824 0.330744 0.032 Uiso 1 1 calc R U
C26 C 0.93813(12) 0.03212(7) 0.27562(6) 0.0208(2) Uani 1 1 d . .
H16 H 0.890340 -0.018655 0.284889 0.025 Uiso 1 1 calc R U
C27 C 0.72263(12) 0.17397(6) 0.35655(5) 0.0177(2) Uani 1 1 d . .
C28 C 0.59955(13) 0.22150(7) 0.32036(6) 0.0200(2) Uani 1 1 d . .
H17 H 0.503562 0.195421 0.303208 0.024 Uiso 1 1 calc R U
C29 C 0.61496(13) 0.30647(7) 0.30895(6) 0.0234(2) Uani 1 1 d . .
H18 H 0.529613 0.338060 0.284577 0.028 Uiso 1 1 calc R U
C30 C 0.75439(14) 0.34511(7) 0.33304(6) 0.0258(3) Uani 1 1 d . .
H19 H 0.764838 0.403330 0.325945 0.031 Uiso 1 1 calc R U
C31 C 0.87879(14) 0.29825(7) 0.36762(6) 0.0246(3) Uani 1 1 d . .
H20 H 0.975366 0.324255 0.383178 0.030 Uiso 1 1 calc R U
C32 C 0.86302(13) 0.21371(7) 0.37961(6) 0.0213(2) Uani 1 1 d . .
H21 H 0.948852 0.182386 0.403843 0.026 Uiso 1 1 calc R U
C33 C 0.80182(13) 0.12312(7) 0.51281(6) 0.0211(2) Uani 1 1 d . .
C34 C 0.94400(14) 0.10913(7) 0.55852(6) 0.0263(3) Uani 1 1 d . .
H22 H 1.002129 0.061631 0.550350 0.032 Uiso 1 1 calc R U
C35 C 1.00116(15) 0.16423(8) 0.61594(7) 0.0316(3) Uani 1 1 d . .
H23 H 1.098934 0.154703 0.646288 0.038 Uiso 1 1 calc R U
C36 C 0.91674(15) 0.23288(7) 0.62924(6) 0.0310(3) Uani 1 1 d . .
H24 H 0.956146 0.270266 0.668731 0.037 Uiso 1 1 calc R U
C37 C 0.77444(15) 0.24694(7) 0.58473(6) 0.0279(3) Uani 1 1 d . .
H25 H 0.715725 0.293819 0.593859 0.034 Uiso 1 1 calc R U
C38 C 0.71790(13) 0.19254(7) 0.52691(6) 0.0234(2) Uani 1 1 d . .
H26 H 0.620495 0.202683 0.496421 0.028 Uiso 1 1 calc R U

loop_
_atom_site_aniso_label
_atom_site_aniso_U_11
_atom_site_aniso_U_22
_atom_site_aniso_U_33
_atom_site_aniso_U_23
_atom_site_aniso_U_13
_atom_site_aniso_U_12
C1 0.0258(6) 0.0176(5) 0.0201(5) -0.0016(4) 0.0057(5) 0.0031(4)
C2 0.0216(6) 0.0143(5) 0.0197(5) -0.0019(4) 0.0049(4) 0.0023(4)
C3 0.0211(6) 0.0148(5) 0.0209(5) -0.0021(4) 0.0053(4) 0.0026(4)
C4 0.0180(5) 0.0178(5) 0.0215(5) -0.0008(4) 0.0065(4) 0.0016(4)
C5 0.0174(5) 0.0185(5) 0.0195(5) 0.0001(4) 0.0061(4) 0.0010(4)
C6 0.0208(5) 0.0203(5) 0.0207(5) 0.0012(4) 0.0057(4) 0.0015(4)
C7 0.0304(6) 0.0231(6) 0.0215(6) 0.0049(5) 0.0063(5) 0.0008(5)
C8 0.0327(6) 0.0187(6) 0.0285(6) 0.0040(5) 0.0109(5) -0.0022(5)
C9 0.0245(6) 0.0181(5) 0.0257(6) -0.0018(4) 0.0098(5) -0.0004(4)
C10 0.0304(6) 0.0201(6) 0.0309(6) -0.0038(5) 0.0123(5) -0.0069(5)
C11 0.0234(6) 0.0255(6) 0.0300(6) -0.0080(5) 0.0078(5) -0.0063(5)
C12 0.0212(6) 0.0200(5) 0.0243(6) -0.0056(4) 0.0062(5) 0.0017(4)
C13 0.0216(6) 0.0250(6) 0.0260(6) -0.0068(5) 0.0014(5) 0.0000(5)
C14 0.0274(6) 0.0249(6) 0.0185(5) -0.0028(4) 0.0010(5) 0.0037(5)
C15 0.0282(6) 0.0243(6) 0.0158(5) -0.0045(4) 0.0041(5) -0.0024(5)
C16 0.0330(7) 0.0309(6) 0.0206(6) 0.0000(5) 0.0037(5) -0.0011(5)
C17 0.0456(8) 0.0361(7) 0.0213(6) 0.0027(5) 0.0043(5) -0.0105(6)
C18 0.0433(8) 0.0421(8) 0.0236(6) -0.0073(5) 0.0143(6) -0.0183(6)
C19 0.0328(7) 0.0396(7) 0.0318(7) -0.0108(6) 0.0144(6) -0.0058(6)
C20 0.0325(7) 0.0283(6) 0.0236(6) -0.0035(5) 0.0081(5) 0.0004(5)
C21 0.0226(6) 0.0202(5) 0.0160(5) -0.0032(4) 0.0075(4) -0.0003(4)
C22 0.0289(6) 0.0221(6) 0.0203(5) -0.0002(4) 0.0085(5) -0.0018(5)
C23 0.0302(7) 0.0299(6) 0.0302(6) -0.0008(5) 0.0116(5) -0.0105(5)
C24 0.0200(6) 0.0429(8) 0.0326(7) -0.0016(6) 0.0068(5) -0.0058(5)
C25 0.0232(6) 0.0324(6) 0.0258(6) 0.0019(5) 0.0056(5) 0.0035(5)
C26 0.0227(6) 0.0206(5) 0.0202(5) -0.0008(4) 0.0071(4) 0.0000(4)
C27 0.0234(6) 0.0185(5) 0.0125(5) -0.0015(4) 0.0068(4) -0.0011(4)
C28 0.0220(6) 0.0222(6) 0.0161(5) -0.0007(4) 0.0046(4) -0.0018(4)
C29 0.0301(6) 0.0219(6) 0.0184(5) 0.0030(4) 0.0051(5) 0.0034(5)
C30 0.0393(7) 0.0171(5) 0.0214(6) 0.0016(4) 0.0069(5) -0.0040(5)
C31 0.0286(6) 0.0249(6) 0.0199(5) -0.0005(5) 0.0038(5) -0.0087(5)
C32 0.0234(6) 0.0238(6) 0.0164(5) 0.0008(4) 0.0030(4) -0.0013(5)
C33 0.0262(6) 0.0212(6) 0.0166(5) 0.0037(4) 0.0059(4) -0.0029(5)
C34 0.0299(6) 0.0242(6) 0.0236(6) 0.0051(5) 0.0023(5) 0.0010(5)
C35 0.0344(7) 0.0317(7) 0.0246(6) 0.0071(5) -0.0043(5) -0.0059(5)
C36 0.0466(8) 0.0257(6) 0.0187(6) 0.0012(5) 0.0019(5) -0.0109(5)
C37 0.0400(7) 0.0231(6) 0.0221(6) 0.0014(5) 0.0095(5) -0.0011(5)
C38 0.0266(6) 0.0251(6) 0.0189(5) 0.0031(5) 0.0053(5) -0.0009(5)

loop_
_atom_type_symbol
_atom_type_description
_atom_type_scat_dispersion_real
_atom_type_scat_dispersion_imag
_atom_type_scat_source
C C 0.0033 0.0016 'International Tables Vol C Tables 4.2.6.8 and 6.1.1.4'
H H 0.0000 0.0000 'International Tables Vol C Tables 4.2.6.8 and 6.1.1.4'

loop_
_geom_angle_atom_site_label_1
_geom_angle_atom_site_label_2
_geom_angle_atom_site_label_3
_geom_angle
C2 C1 C14 120.15(10)
C2 C1 C15 124.35(10)
C14 C1 C15 115.24(9)
C1 C2 C3 119.21(10)
C1 C2 C21 118.79(9)
C3 C2 C21 121.15(9)
C12 C3 C2 117.91(9)
C12 C3 C4 116.80(9)
C2 C3 C4 124.94(9)
C9 C4 C5 117.67(9)
C9 C4 C3 116.70(9)
C5 C4 C3 125.54(9)
C6 C5 C4 119.36(10)
C6 C5 C27 117.76(9)
C4 C5 C27 122.28(9)
C5 C6 C7 120.24(10)
C5 C6 C33 122.88(10)
C7 C6 C33 116.61(9)
C8 C7 C6 120.30(10)
C8 C7 H1 119.8
C6 C7 H1 119.8
C7 C8 C9 120.59(10)
C7 C8 H2 119.7
C9 C8 H2 119.7
C8 C9 C4 119.89(10)
C8 C9 C10 119.65(10)
C4 C9 C10 120.25(10)
C11 C10 C9 120.62(10)
C11 C10 H3 119.7
C9 C10 H3 119.7
C10 C11 C12 120.43(10)
C10 C11 H4 119.8
C12 C11 H4 119.8
C13 C12 C3 119.83(10)
C13 C12 C11 119.46(10)
C3 C12 C11 120.39(10)
C14 C13 C12 120.49(10)
C14 C13 H5 119.8
C12 C13 H5 119.8
C13 C14 C1 120.56(10)
C13 C14 H6 119.7
C1 C14 H6 119.7
C16 C15 C20 118.54(11)
C16 C15 C1 119.75(10)
C20 C15 C1 121.44(10)
C17 C16 C15 120.74(12)
C17 C16 H7 119.6
C15 C16 H7 119.6
C18 C17 C16 120.17(12)
C18 C17 H8 119.9
C16 C17 H8 119.9
C17 C18 C19 119.72(11)
C17 C18 H9 120.1
C19 C18 H9 120.1
C18 C19 C20 120.33(12)
C18 C19 H10 119.8
C20 C19 H10 119.8
C19 C20 C15 120.49(12)
C19 C20 H11 119.8
C15 C20 H11 119.8
C26 C21 C22 118.24(10)
C26 C21 C2 118.98(9)
C22 C21 C2 122.55(10)
C23 C22 C21 120.55(11)
C23 C22 H12 119.7
C21 C22 H12 119.7
C24 C23 C22 120.40(11)
C24 C23 H13 119.8
C22 C23 H13 119.8
C25 C24 C23 119.73(11)
C25 C24 H14 120.1
C23 C24 H14 120.1
C24 C25 C26 119.91(11)
C24 C25 H15 120.0
C26 C25 H15 120.0
C25 C26 C21 121.16(10)
C25 C26 H16 119.4
C21 C26 H16 119.4
C28 C27 C32 118.12(10)
C28 C27 C5 119.69(9)
C32 C27 C5 121.87(10)
C29 C28 C27 121.04(10)
C29 C28 H17 119.5
C27 C28 H17 119.5
C30 C29 C28 120.10(10)
C30 C29 H18 120.0
C28 C29 H18 120.0
C29 C30 C31 119.51(10)
C29 C30 H19 120.2
C31 C30 H19 120.2
C32 C31 C30 120.36(10)
C32 C31 H20 119.8
C30 C31 H20 119.8
C31 C32 C27 120.85(10)
C31 C32 H21 119.6
C27 C32 H21 119.6
C34 C33 C38 118.57(10)
C34 C33 C6 121.26(10)
C38 C33 C6 120.09(10)
C35 C34 C33 120.36(11)
C35 C34 H22 119.8
C33 C34 H22 119.8
C36 C35 C34 120.45(12)
C36 C35 H23 119.8
C34 C35 H23 119.8
C35 C36 C37 119.74(11)
C35 C36 H24 120.1
C37 C36 H24 120.1
C38 C37 C36 119.91(11)
C38 C37 H25 120.0
C36 C37 H25 120.0
C37 C38 C33 120.97(11)
C37 C38 H26 119.5
C33 C38 H26 119.5

loop_
_geom_bond_atom_site_label_1
_geom_bond_atom_site_label_2
_geom_bond_distance
C1 C2 1.4030(15)
C1 C14 1.4095(16)
C1 C15 1.4977(15)
C2 C3 1.4373(15)
C2 C21 1.4963(15)
C3 C12 1.4239(15)
C3 C4 1.4750(15)
C4 C9 1.4227(15)
C4 C5 1.4327(15)
C5 C6 1.4032(15)
C5 C27 1.4959(14)
C6 C7 1.4077(16)
C6 C33 1.4966(15)
C7 C8 1.3638(16)
C7 H1 0.9500
C8 C9 1.4067(16)
C8 H2 0.9500
C9 C10 1.4332(16)
C10 C11 1.3427(17)
C10 H3 0.9500
C11 C12 1.4335(16)
C11 H4 0.9500
C12 C13 1.4070(16)
C13 C14 1.3655(17)
C13 H5 0.9500
C14 H6 0.9500
C15 C16 1.3938(16)
C15 C20 1.3940(17)
C16 C17 1.3892(17)
C16 H7 0.9500
C17 C18 1.379(2)
C17 H8 0.9500
C18 C19 1.3852(19)
C18 H9 0.9500
C19 C20 1.3879(17)
C19 H10 0.9500
C20 H11 0.9500
C21 C26 1.3959(15)
C21 C22 1.3967(15)
C22 C23 1.3868(17)
C22 H12 0.9500
C23 C24 1.3861(18)
C23 H13 0.9500
C24 C25 1.3838(17)
C24 H14 0.9500
C25 C26 1.3861(16)
C25 H15 0.9500
C26 H16 0.9500
C27 C28 1.3930(15)
C27 C32 1.3959(15)
C28 C29 1.3898(16)
C28 H17 0.9500
C29 C30 1.3832(16)
C29 H18 0.9500
C30 C31 1.3864(17)
C30 H19 0.9500
C31 C32 1.3852(16)
C31 H20 0.9500
C32 H21 0.9500
C33 C34 1.3936(16)
C33 C38 1.3942(16)
C34 C35 1.3885(17)
C34 H22 0.9500
C35 C36 1.3826(18)
C35 H23 0.9500
C36 C37 1.3856(18)
C36 H24 0.9500
C37 C38 1.3851(16)
C37 H25 0.9500
C38 H26 0.9500

loop_
_geom_torsion_atom_site_label_1
_geom_torsion_atom_site_label_2
_geom_torsion_atom_site_label_3
_geom_torsion_atom_site_label_4
_geom_torsion
C14 C1 C2 C3 1.29(15)
C15 C1 C2 C3 -172.57(10)
C14 C1 C2 C21 170.88(10)
C15 C1 C2 C21 -2.97(15)
C1 C2 C3 C12 10.54(14)
C21 C2 C3 C12 -158.80(9)
C1 C2 C3 C4 -176.41(10)
C21 C2 C3 C4 14.24(15)
C12 C3 C4 C9 24.95(14)
C2 C3 C4 C9 -148.17(10)
C12 C3 C4 C5 -151.68(10)
C2 C3 C4 C5 35.21(16)
C9 C4 C5 C6 11.01(15)
C3 C4 C5 C6 -172.40(10)
C9 C4 C5 C27 -159.91(10)
C3 C4 C5 C27 16.69(16)
C4 C5 C6 C7 1.04(16)
C27 C5 C6 C7 172.36(10)
C4 C5 C6 C33 -172.76(10)
C27 C5 C6 C33 -1.43(15)
C5 C6 C7 C8 -9.23(17)
C33 C6 C7 C8 164.94(10)
C6 C7 C8 C9 4.85(17)
C7 C8 C9 C4 7.66(17)
C7 C8 C9 C10 -167.02(11)
C5 C4 C9 C8 -15.40(15)
C3 C4 C9 C8 167.70(10)
C5 C4 C9 C10 159.24(10)
C3 C4 C9 C10 -17.66(15)
C8 C9 C10 C11 173.81(11)
C4 C9 C10 C11 -0.85(17)
C9 C10 C11 C12 11.92(17)
C2 C3 C12 C13 -14.83(15)
C4 C3 C12 C13 171.56(10)
C2 C3 C12 C11 158.69(10)
C4 C3 C12 C11 -14.92(14)
C10 C11 C12 C13 169.89(11)
C10 C11 C12 C3 -3.65(16)
C3 C12 C13 C14 7.16(16)
C11 C12 C13 C14 -166.41(10)
C12 C13 C14 C1 5.11(17)
C2 C1 C14 C13 -9.37(16)
C15 C1 C14 C13 165.02(10)
C2 C1 C15 C16 -128.78(12)
C14 C1 C15 C16 57.10(14)
C2 C1 C15 C20 57.21(15)
C14 C1 C15 C20 -116.91(12)
C20 C15 C16 C17 -0.07(17)
C1 C15 C16 C17 -174.25(10)
C15 C16 C17 C18 0.57(18)
C16 C17 C18 C19 -0.90(18)
C17 C18 C19 C20 0.75(18)
C18 C19 C20 C15 -0.25(18)
C16 C15 C20 C19 -0.09(17)
C1 C15 C20 C19 173.99(11)
C1 C2 C21 C26 -122.76(11)
C3 C2 C21 C26 46.63(14)
C1 C2 C21 C22 51.60(14)
C3 C2 C21 C22 -139.01(11)
C26 C21 C22 C23 0.63(16)
C2 C21 C22 C23 -173.77(10)
C21 C22 C23 C24 0.13(17)
C22 C23 C24 C25 -0.80(18)
C23 C24 C25 C26 0.68(18)
C24 C25 C26 C21 0.10(17)
C22 C21 C26 C25 -0.75(15)
C2 C21 C26 C25 173.85(10)
C6 C5 C27 C28 -120.49(11)
C4 C5 C27 C28 50.56(14)
C6 C5 C27 C32 52.92(14)
C4 C5 C27 C32 -136.02(11)
C32 C27 C28 C29 -1.40(15)
C5 C27 C28 C29 172.25(10)
C27 C28 C29 C30 0.57(16)
C28 C29 C30 C31 0.90(16)
C29 C30 C31 C32 -1.51(16)
C30 C31 C32 C27 0.67(16)
C28 C27 C32 C31 0.78(15)
C5 C27 C32 C31 -172.73(10)
C5 C6 C33 C34 -120.32(12)
C7 C6 C33 C34 65.68(14)
C5 C6 C33 C38 63.11(14)
C7 C6 C33 C38 -110.89(12)
C38 C33 C34 C35 -1.09(16)
C6 C33 C34 C35 -177.71(10)
C33 C34 C35 C36 1.05(18)
C34 C35 C36 C37 -0.28(18)
C35 C36 C37 C38 -0.41(17)
C36 C37 C38 C33 0.35(17)
C34 C33 C38 C37 0.40(16)
C6 C33 C38 C37 177.06(10)
